data_2022948
loop_
_publ_author_name
'M\"uller-Meinhard, Asmus'
'Jess, Inke'
'N\"ather, Christian'

_publ_section_title
;
 Synthesis, crystal structure and properties of
 chloridotetrakis(pyridine-3-carbonitrile)thiocyanatoiron(II)
;
_journal_coeditor_code NX2002
_journal_issue 12
_journal_name_full 'Acta Crystallographica Section E Crystallographic Communications'
_journal_page_first 1173
_journal_page_last 1178
_journal_paper_doi 10.1107/S205698902300988X
_journal_volume 79
_journal_year 2023
_chemical_formula_iupac '[Fe Cl (N C S) (C6 H4 N2)4]'
_chemical_formula_moiety 'C25 H16 Cl Fe N9 S'
_chemical_formula_sum 'C25 H16 Cl Fe N9 S'
_chemical_formula_weight 565.83
_chemical_name_systematic
;
Chloridotetrakis(pyridine-3-carbonitrile)thiocyanatoiron(II)
;
_space_group_crystal_system tetragonal
_space_group_IT_number 104
_space_group_name_Hall 'P 4 -2n'
_space_group_name_H-M_alt 'P 4 n c'
_atom_sites_solution_hydrogens geom
_atom_sites_solution_primary dual
_audit_creation_method
;
Olex2 1.3-ac4
(compiled 2020.11.27 svn.r5f609507 for Rigaku Oxford Diffraction, GUI svn.r6214)
;
_cell_angle_alpha 90
_cell_angle_beta 90
_cell_angle_gamma 90
_cell_formula_units_Z 2
_cell_length_a 10.79412(6)
_cell_length_b 10.79412(6)
_cell_length_c 11.15065(11)
_cell_measurement_reflns_used 9200
_cell_measurement_temperature 100.00(10)
_cell_measurement_theta_max 79.6630
_cell_measurement_theta_min 5.6860
_cell_volume 1299.196(16)
_computing_cell_refinement
;
CrysAlisPro 1.171.42.90a (Rigaku OD, 2023)
;
_computing_data_collection
;
CrysAlisPro 1.171.42.90a (Rigaku OD, 2023)
;
_computing_data_reduction
;
CrysAlisPro 1.171.42.90a (Rigaku OD, 2023)
;
_computing_molecular_graphics
;
DIAMOND (Brandenburg & Putz, 1999)
;
_computing_publication_material
;
Publcif (Westrip, 2010)
;
_computing_structure_refinement
;
<i>SHELXL2016/6</i> (Sheldrick, 2015b)
;
_computing_structure_solution
;
<i>SHELXT2014/5</i> (Sheldrick, 2015a)
;
_diffrn_ambient_temperature 100.00(10)
_diffrn_detector 'Hybrid Pixel Array Detector'
_diffrn_detector_area_resol_mean 10.0000
_diffrn_measured_fraction_theta_full 1.000
_diffrn_measured_fraction_theta_max 0.999
_diffrn_measurement_device 'four-circle diffractometer'
_diffrn_measurement_device_type 'XtaLAB Synergy, Dualflex, HyPix'
_diffrn_measurement_method '\w scans'
_diffrn_radiation_monochromator mirror
_diffrn_radiation_probe x-ray
_diffrn_radiation_type 'Cu K\a'
_diffrn_radiation_wavelength 1.54184
_diffrn_reflns_av_R_equivalents 0.0208
_diffrn_reflns_av_unetI/netI 0.0093
_diffrn_reflns_limit_h_max 12
_diffrn_reflns_limit_h_min -13
_diffrn_reflns_limit_k_max 13
_diffrn_reflns_limit_k_min -13
_diffrn_reflns_limit_l_max 13
_diffrn_reflns_limit_l_min -14
_diffrn_reflns_number 11711
_diffrn_reflns_theta_full 67.684
_diffrn_reflns_theta_max 79.863
_diffrn_reflns_theta_min 5.705
_diffrn_source 'micro-focus sealed X-ray tube'
_exptl_absorpt_coefficient_mu 6.623
_exptl_absorpt_correction_T_max 1.00000
_exptl_absorpt_correction_T_min 0.68557
_exptl_absorpt_correction_type multi-scan
_exptl_absorpt_process_details
;
(CrysAlisPro; Rigaku OD, 2023)
;
_exptl_crystal_colour yellow
_exptl_crystal_density_diffrn 1.446
_exptl_crystal_description block
_exptl_crystal_F_000 576
_exptl_crystal_size_max 0.18
_exptl_crystal_size_mid 0.08
_exptl_crystal_size_min 0.06
_refine_diff_density_max 0.338
_refine_diff_density_min -0.345
_refine_ls_abs_structure_details
;
Flack <i>x</i> determined using 652 quotients
[(<i>I</i>^+^)-(<i>I</i>^-^)]/[(<i>I</i>^+^)+(<i>I</i>^-^)]
(Parsons <i>et al.</i>,  2013)
;
_refine_ls_abs_structure_Flack -0.0059(19)
_refine_ls_extinction_method none
_refine_ls_goodness_of_fit_ref 1.139
_refine_ls_hydrogen_treatment constr
_refine_ls_matrix_type full
_refine_ls_number_parameters 88
_refine_ls_number_reflns 1411
_refine_ls_number_restraints 1
_refine_ls_restrained_S_all 1.138
_refine_ls_R_factor_all 0.0227
_refine_ls_R_factor_gt 0.0225
_refine_ls_shift/su_max 0.000
_refine_ls_shift/su_mean 0.000
_refine_ls_structure_factor_coef Fsqd
_refine_ls_weighting_details 'w=1/[\s^2^(Fo^2^)+(0.0384P)^2^+0.3704P] where P=(Fo^2^+2Fc^2^)/3'
_refine_ls_weighting_scheme calc
_refine_ls_wR_factor_gt 0.0653
_refine_ls_wR_factor_ref 0.0654
_reflns_number_gt 1406
_reflns_number_total 1411
_reflns_threshold_expression 'I > 2\s(I)'
_cod_data_source_file nx2002sup1.cif
_cod_data_source_block I
_cod_depositor_comments 'Adding full bibliography for 2022948.cif.'
_cod_original_cell_volume 1299.20(2)
_cod_database_code 2022948
_cod_database_fobs_code 2022948
_shelx_space_group_comment
;
The symmetry employed for this shelxl refinement is uniquely defined
by the following loop, which should always be used as a source of
symmetry information in preference to the above space-group names.
They are only intended as comments.
;

loop_
_space_group_symop_operation_xyz
'x, y, z'
'-x, -y, z'
'-y, x, z'
'y, -x, z'
'x+1/2, -y+1/2, z+1/2'
'-x+1/2, y+1/2, z+1/2'
'-y+1/2, -x+1/2, z+1/2'
'y+1/2, x+1/2, z+1/2'

loop_
_atom_site_type_symbol
_atom_site_label
_atom_site_fract_x
_atom_site_fract_y
_atom_site_fract_z
_atom_site_U_iso_or_equiv
_atom_site_adp_type
_atom_site_calc_flag
_atom_site_occupancy
_atom_site_disorder_assembly
_atom_site_disorder_group
Fe Fe1 0.500000 0.500000 0.61306(6) 0.01647(19) Uani d 1 . .
N N1 0.500000 0.500000 0.4248(4) 0.0230(11) Uani d 1 . .
C C1 0.500000 0.500000 0.3226(6) 0.0211(10) Uani d 1 . .
S S1 0.500000 0.500000 0.17570(13) 0.0298(3) Uani d 1 . .
Cl Cl1 0.500000 0.500000 0.82574(10) 0.0218(3) Uani d 1 . .
N N11 0.37363(17) 0.33550(16) 0.59511(18) 0.0205(4) Uani d 1 . .
C C11 0.38831(19) 0.2322(2) 0.6601(2) 0.0215(4) Uani d 1 . .
H H11 0.442330 0.233778 0.727352 0.026 Uiso calc 1 . .
C C12 0.3268(2) 0.12224(19) 0.6321(2) 0.0231(4) Uani d 1 . .
C C13 0.2477(2) 0.1182(2) 0.5330(2) 0.0247(5) Uani d 1 . .
H H13 0.206877 0.043560 0.511051 0.030 Uiso calc 1 . .
C C14 0.2307(2) 0.2254(2) 0.4677(3) 0.0235(5) Uani d 1 . .
H H14 0.176720 0.226567 0.400458 0.028 Uiso calc 1 . .
C C15 0.2940(2) 0.3315(2) 0.5023(2) 0.0216(4) Uani d 1 . .
H H15 0.280313 0.405460 0.457985 0.026 Uiso calc 1 . .
C C16 0.3447(2) 0.0135(2) 0.7051(3) 0.0278(5) Uani d 1 . .
N N12 0.3583(2) -0.0743(2) 0.7610(2) 0.0362(5) Uani d 1 . .

loop_
_atom_site_aniso_label
_atom_site_aniso_U_11
_atom_site_aniso_U_22
_atom_site_aniso_U_33
_atom_site_aniso_U_12
_atom_site_aniso_U_13
_atom_site_aniso_U_23
Fe1 0.0139(2) 0.0139(2) 0.0216(4) 0.000 0.000 0.000
N1 0.0229(14) 0.0229(14) 0.023(2) 0.000 0.000 0.000
C1 0.0117(14) 0.0117(14) 0.040(3) 0.000 0.000 0.000
S1 0.0322(5) 0.0322(5) 0.0251(6) 0.000 0.000 0.000
Cl1 0.0210(4) 0.0210(4) 0.0234(6) 0.000 0.000 0.000
N11 0.0171(8) 0.0169(8) 0.0275(9) -0.0010(6) -0.0007(8) 0.0010(7)
C11 0.0167(9) 0.0202(10) 0.0276(10) 0.0000(8) 0.0006(8) 0.0007(9)
C12 0.0205(10) 0.0177(10) 0.0311(11) -0.0003(8) 0.0030(8) 0.0027(9)
C13 0.0220(10) 0.0205(10) 0.0315(12) -0.0043(8) 0.0017(9) -0.0028(9)
C14 0.0186(10) 0.0235(11) 0.0283(10) -0.0038(9) -0.0019(10) -0.0016(10)
C15 0.0174(9) 0.0198(10) 0.0276(10) -0.0011(7) -0.0037(9) 0.0015(9)
C16 0.0223(10) 0.0219(11) 0.0391(14) -0.0026(8) 0.0021(11) 0.0037(10)
N12 0.0326(10) 0.0273(11) 0.0488(12) -0.0001(8) 0.0037(10) 0.0107(10)

loop_
_atom_type_symbol
_atom_type_description
_atom_type_scat_dispersion_real
_atom_type_scat_dispersion_imag
_atom_type_scat_source
C C 0.0181 0.0091 'International Tables Vol C Tables 4.2.6.8 and 6.1.1.4'
H H 0.0000 0.0000 'International Tables Vol C Tables 4.2.6.8 and 6.1.1.4'
Cl Cl 0.3639 0.7018 'International Tables Vol C Tables 4.2.6.8 and 6.1.1.4'
Fe Fe -1.1336 3.1974 'International Tables Vol C Tables 4.2.6.8 and 6.1.1.4'
N N 0.0311 0.0180 'International Tables Vol C Tables 4.2.6.8 and 6.1.1.4'
S S 0.3331 0.5567 'International Tables Vol C Tables 4.2.6.8 and 6.1.1.4'

loop_
_geom_angle_atom_site_label_1
_geom_angle_atom_site_label_2
_geom_angle_atom_site_label_3
_geom_angle_site_symmetry_1
_geom_angle_site_symmetry_3
_geom_angle
_geom_angle_publ_flag
N1 Fe1 Cl1 . . 180.0 y
N1 Fe1 N11 . 4_565 84.89(6) ?
N1 Fe1 N11 . 2_665 84.89(6) ?
N1 Fe1 N11 . . 84.89(6) y
N1 Fe1 N11 . 3_655 84.89(6) ?
N11 Fe1 Cl1 3_655 . 95.11(6) ?
N11 Fe1 Cl1 4_565 . 95.11(6) ?
N11 Fe1 Cl1 2_665 . 95.11(6) ?
N11 Fe1 Cl1 . . 95.11(6) y
N11 Fe1 N11 2_665 4_565 89.546(11) y
N11 Fe1 N11 . 4_565 89.547(11) ?
N11 Fe1 N11 2_665 3_655 89.546(11) ?
N11 Fe1 N11 4_565 3_655 169.78(12) ?
N11 Fe1 N11 2_665 . 169.79(12) y
N11 Fe1 N11 . 3_655 89.545(11) y
C1 N1 Fe1 . . 180.0 ?
N1 C1 S1 . . 180.0 ?
C11 N11 Fe1 . . 122.53(15) ?
C11 N11 C15 . . 117.71(19) ?
C15 N11 Fe1 . . 118.75(14) ?
N11 C11 H11 . . 119.0 ?
N11 C11 C12 . . 122.1(2) ?
C12 C11 H11 . . 119.0 ?
C11 C12 C13 . . 119.6(2) ?
C11 C12 C16 . . 120.1(2) ?
C13 C12 C16 . . 120.2(2) ?
C12 C13 H13 . . 120.9 ?
C14 C13 C12 . . 118.2(2) ?
C14 C13 H13 . . 120.9 ?
C13 C14 H14 . . 120.6 ?
C13 C14 C15 . . 118.7(2) ?
C15 C14 H14 . . 120.6 ?
N11 C15 C14 . . 123.6(2) ?
N11 C15 H15 . . 118.2 ?
C14 C15 H15 . . 118.2 ?
N12 C16 C12 . . 178.5(3) ?

loop_
_geom_bond_atom_site_label_1
_geom_bond_atom_site_label_2
_geom_bond_site_symmetry_2
_geom_bond_distance
_geom_bond_publ_flag
Fe1 N1 . 2.099(4) y
Fe1 Cl1 . 2.3716(12) y
Fe1 N11 4_565 2.2480(18) ?
Fe1 N11 2_665 2.2480(18) ?
Fe1 N11 . 2.2480(18) y
Fe1 N11 3_655 2.2480(18) ?
N1 C1 . 1.140(8) ?
C1 S1 . 1.638(7) ?
N11 C11 . 1.340(3) ?
N11 C15 . 1.346(3) ?
C11 H11 . 0.9500 ?
C11 C12 . 1.395(3) ?
C12 C13 . 1.397(3) ?
C12 C16 . 1.441(3) ?
C13 H13 . 0.9500 ?
C13 C14 . 1.379(3) ?
C14 H14 . 0.9500 ?
C14 C15 . 1.389(3) ?
C15 H15 . 0.9500 ?
C16 N12 . 1.144(3) ?

loop_
_geom_hbond_atom_site_label_D
_geom_hbond_atom_site_label_H
_geom_hbond_atom_site_label_A
_geom_hbond_site_symmetry_A
_geom_hbond_distance_DH
_geom_hbond_distance_HA
_geom_hbond_distance_DA
_geom_hbond_angle_DHA
C14 H14 N12 6_554 0.95 2.68 3.304(3) 123.8
C15 H15 N12 6_554 0.95 2.67 3.313(3) 125.8
